data_7036506
loop_
_publ_author_name
'Meduri, A.'
'Cozzolino, M.'
'Milione, S.'
'Press, K.'
'Sergeeva, E.'
'Tedesco, C.'
'Mazzeo, M.'
'Lamberti, M.'

_publ_section_title
;
 Yttrium and aluminium complexes bearing dithiodiolate ligands: synthesis
 and application in cyclic ester polymerization.
;
_journal_issue 41
_journal_name_full 'Dalton transactions (Cambridge, England : 2003)'
_journal_page_first 17990
_journal_page_last 18000
_journal_paper_doi 10.1039/c5dt02938d
_journal_volume 44
_journal_year 2015
_chemical_formula_moiety 'C22 H30 F12 N O3 S2 Si2 Y'
_chemical_formula_sum 'C22 H30 F12 N O3 S2 Si2 Y'
_chemical_formula_weight 793.68
_chemical_properties_physical 'Air-sensitive, Moisture-sensitive, Oxygen-sensitive'
_space_group_crystal_system triclinic
_space_group_IT_number 2
_space_group_name_Hall '-P 1'
_space_group_name_H-M_alt 'P -1'
_symmetry_space_group_name_Hall '-P 1'
_symmetry_space_group_name_H-M 'P -1'
_atom_sites_solution_hydrogens geom
_audit_creation_method SHELXL-2014/7
_audit_update_record
;
2015-09-09 deposited with the CCDC.
2015-09-11 downloaded from the CCDC.
;
_cell_angle_alpha 91.476(18)
_cell_angle_beta 95.111(19)
_cell_angle_gamma 104.21(3)
_cell_formula_units_Z 2
_cell_length_a 10.584(9)
_cell_length_b 10.661(9)
_cell_length_c 14.958(11)
_cell_measurement_reflns_used 5685
_cell_measurement_temperature 100(2)
_cell_measurement_theta_max 27.5262
_cell_measurement_theta_min 1.3684
_cell_volume 1628(2)
_computing_cell_refinement 'CrystalClear (Rigaku Inc., 2007)'
_computing_data_collection 'CrystalClear (Rigaku Inc., 2007)'
_computing_data_reduction 'CrystalClear (Rigaku Inc., 2007)'
_computing_molecular_graphics 'Mercury (Macrae et al., 2008)'
_computing_publication_material 'A. Immirzi, personal communication'
_computing_structure_refinement 'SHELXL-2014/7 (Sheldrick, 2014)'
_computing_structure_solution 'Sir2002 (Burla et al., 2003)'
_diffrn_ambient_temperature 100(2)
_diffrn_detector_area_resol_mean 13.6612
_diffrn_measured_fraction_theta_full 0.969
_diffrn_measured_fraction_theta_max 0.917
_diffrn_measurement_device
;
Mercury2 (2x2 bin mode)
;
_diffrn_measurement_device_type 'Rigaku AFC7S'
_diffrn_radiation_detector CCD
_diffrn_radiation_monochromator graphite
_diffrn_radiation_source 'fine-focus sealed tube'
_diffrn_radiation_type MoK\a
_diffrn_radiation_wavelength 0.71073
_diffrn_reflns_av_R_equivalents 0.0832
_diffrn_reflns_av_unetI/netI 0.0952
_diffrn_reflns_laue_measured_fraction_full 0.969
_diffrn_reflns_laue_measured_fraction_max 0.917
_diffrn_reflns_limit_h_max 12
_diffrn_reflns_limit_h_min -13
_diffrn_reflns_limit_k_max 13
_diffrn_reflns_limit_k_min -12
_diffrn_reflns_limit_l_max 19
_diffrn_reflns_limit_l_min -18
_diffrn_reflns_number 18660
_diffrn_reflns_point_group_measured_fraction_full 0.969
_diffrn_reflns_point_group_measured_fraction_max 0.917
_diffrn_reflns_theta_full 25.000
_diffrn_reflns_theta_max 27.566
_diffrn_reflns_theta_min 1.368
_exptl_absorpt_coefficient_mu 2.088
_exptl_absorpt_correction_T_max 1.000
_exptl_absorpt_correction_T_min 0.5653
_exptl_absorpt_correction_type multi-scan
_exptl_absorpt_process_details 'Blessing, 1995'
_exptl_crystal_colour yellow
_exptl_crystal_density_diffrn 1.619
_exptl_crystal_description prism
_exptl_crystal_F_000 800
_exptl_crystal_recrystallization_method 'Re-crystallisation from solvent: hexane'
_exptl_crystal_size_max 0.46
_exptl_crystal_size_mid 0.39
_exptl_crystal_size_min 0.30
_refine_diff_density_max 1.892
_refine_diff_density_min -1.167
_refine_diff_density_rms 0.168
_refine_ls_extinction_coef 0.0101(18)
_refine_ls_extinction_expression Fc^*^=kFc[1+0.001xFc^2^\l^3^/sin(2\q)]^-1/4^
_refine_ls_extinction_method 'SHELXL-2014/7 (Sheldrick 2014'
_refine_ls_goodness_of_fit_ref 1.046
_refine_ls_hydrogen_treatment constr
_refine_ls_matrix_type full
_refine_ls_number_parameters 389
_refine_ls_number_reflns 6894
_refine_ls_number_restraints 0
_refine_ls_restrained_S_all 1.046
_refine_ls_R_factor_all 0.1098
_refine_ls_R_factor_gt 0.0851
_refine_ls_shift/su_max 0.001
_refine_ls_shift/su_mean 0.000
_refine_ls_structure_factor_coef Fsqd
_refine_ls_weighting_details 'w=1/[\s^2^(Fo^2^)+(0.1222P)^2^+4.9067P] where P=(Fo^2^+2Fc^2^)/3'
_refine_ls_weighting_scheme calc
_refine_ls_wR_factor_gt 0.2132
_refine_ls_wR_factor_ref 0.2440
_reflns_Friedel_coverage 0.000
_reflns_number_gt 5135
_reflns_number_total 6894
_reflns_threshold_expression 'I > 2\s(I)'
_cod_data_source_file c5dt02938d2.cif
_cod_data_source_block ym4
_cod_depositor_comments 'Adding full bibliography for 7036506.cif.'
_cod_database_code 7036506
_shelx_shelxl_version_number 2014/7
_shelx_space_group_comment
;
The symmetry employed for this shelxl refinement is uniquely defined
by the following loop, which should always be used as a source of
symmetry information in preference to the above space-group names.
They are only intended as comments.
;

loop_
_space_group_symop_operation_xyz
'x, y, z'
'-x, -y, -z'

loop_
_atom_site_label
_atom_site_type_symbol
_atom_site_fract_x
_atom_site_fract_y
_atom_site_fract_z
_atom_site_U_iso_or_equiv
_atom_site_adp_type
_atom_site_occupancy
_atom_site_site_symmetry_order
_atom_site_calc_flag
_atom_site_refinement_flags_posn
_atom_site_refinement_flags_adp
Y1 Y 0.80944(6) 0.19627(6) 0.75571(4) 0.0304(2) Uani 1 1 d . .
S1 S 1.02849(16) 0.17575(15) 0.64858(11) 0.0321(4) Uani 1 1 d . .
S2 S 0.72181(15) 0.07058(15) 0.56795(11) 0.0312(4) Uani 1 1 d . .
Si1 Si 0.82992(19) -0.02932(18) 0.89230(13) 0.0360(4) Uani 1 1 d . .
HI1 H 0.9069 0.0444 0.8957 0.043 Uiso 1 1 calc R U
Si2 Si 0.57541(19) -0.09559(18) 0.76297(13) 0.0355(4) Uani 1 1 d . .
HI2 H 0.5400 -0.0456 0.7174 0.043 Uiso 1 1 calc R U
F1 F 0.4137(4) 0.2282(4) 0.6410(3) 0.0487(11) Uani 1 1 d . .
F2 F 0.4971(4) 0.4347(4) 0.6459(3) 0.0430(10) Uani 1 1 d . .
F3 F 0.4298(4) 0.3292(4) 0.5174(3) 0.0442(10) Uani 1 1 d . .
F4 F 0.8395(4) 0.3864(4) 0.5458(3) 0.0474(11) Uani 1 1 d . .
F5 F 0.7399(4) 0.5230(4) 0.5967(3) 0.0438(10) Uani 1 1 d . .
F6 F 0.6763(4) 0.4279(4) 0.4648(3) 0.0474(10) Uani 1 1 d . .
F7 F 1.1352(5) 0.5990(4) 0.8461(3) 0.0545(12) Uani 1 1 d . .
F8 F 1.2195(4) 0.6081(4) 0.7185(3) 0.0517(11) Uani 1 1 d . .
F9 F 1.0091(4) 0.5658(4) 0.7216(3) 0.0505(11) Uani 1 1 d . .
F10 F 1.2254(5) 0.2440(5) 0.8124(3) 0.0548(12) Uani 1 1 d . .
F11 F 1.2124(4) 0.3891(5) 0.9107(3) 0.0534(12) Uani 1 1 d . .
F12 F 1.3394(4) 0.4418(5) 0.8052(3) 0.0605(13) Uani 1 1 d . .
O1 O 0.9914(4) 0.3364(4) 0.7958(3) 0.0352(10) Uani 1 1 d . .
O2 O 0.6815(5) 0.2873(4) 0.6797(3) 0.0365(11) Uani 1 1 d . .
O3 O 0.7353(4) 0.2959(4) 0.8763(3) 0.0317(10) Uani 1 1 d . .
N1 N 0.7251(6) -0.0020(5) 0.8050(4) 0.0353(12) Uani 1 1 d . .
C1 C 0.9814(7) 0.1618(6) 0.5299(5) 0.0337(14) Uani 1 1 d . .
C2 C 1.0795(7) 0.1906(6) 0.4713(5) 0.0360(15) Uani 1 1 d . .
H2 H 1.1672 0.2165 0.4939 0.043 Uiso 1 1 calc R U
C3 C 1.0449(7) 0.1801(7) 0.3785(5) 0.0412(16) Uani 1 1 d . .
H3 H 1.1096 0.2031 0.3395 0.049 Uiso 1 1 calc R U
C4 C 0.9148(7) 0.1355(7) 0.3439(5) 0.0377(15) Uani 1 1 d . .
H4 H 0.8924 0.1277 0.2821 0.045 Uiso 1 1 calc R U
C5 C 0.8181(7) 0.1026(6) 0.4025(5) 0.0349(14) Uani 1 1 d . .
H5 H 0.7314 0.0695 0.3794 0.042 Uiso 1 1 calc R U
C6 C 0.8492(6) 0.1183(6) 0.4949(5) 0.0319(14) Uani 1 1 d . .
C7 C 1.1142(6) 0.3486(6) 0.6634(4) 0.0326(14) Uani 1 1 d . .
H7A H 1.2048 0.3607 0.6514 0.039 Uiso 1 1 calc R U
H7B H 1.0732 0.3983 0.6216 0.039 Uiso 1 1 calc R U
C8 C 0.6074(6) 0.1675(6) 0.5337(5) 0.0327(14) Uani 1 1 d . .
H8A H 0.6169 0.1898 0.4718 0.039 Uiso 1 1 calc R U
H8B H 0.5186 0.1159 0.5366 0.039 Uiso 1 1 calc R U
C9 C 1.1074(6) 0.3965(6) 0.7621(4) 0.0329(14) Uani 1 1 d . .
C10 C 1.2199(7) 0.3688(7) 0.8234(5) 0.0420(17) Uani 1 1 d . .
C11 C 1.1185(7) 0.5454(7) 0.7628(5) 0.0405(16) Uani 1 1 d . .
C12 C 0.6293(6) 0.2970(6) 0.5948(4) 0.0316(14) Uani 1 1 d . .
C13 C 0.7191(6) 0.4093(6) 0.5506(5) 0.0345(14) Uani 1 1 d . .
C14 C 0.4906(7) 0.3234(7) 0.5984(5) 0.0358(14) Uani 1 1 d . .
C15 C 0.7724(7) 0.4385(7) 0.8857(6) 0.0442(17) Uani 1 1 d . .
H15A H 0.8093 0.4754 0.8323 0.053 Uiso 1 1 calc R U
H15B H 0.8361 0.4684 0.9373 0.053 Uiso 1 1 calc R U
C16 C 0.6444(7) 0.4761(7) 0.8983(5) 0.0399(16) Uani 1 1 d . .
H16A H 0.6603 0.5570 0.9337 0.048 Uiso 1 1 calc R U
H16B H 0.5971 0.4839 0.8410 0.048 Uiso 1 1 calc R U
C17 C 0.5703(7) 0.3624(7) 0.9485(5) 0.0401(16) Uani 1 1 d . .
H17A H 0.4769 0.3562 0.9424 0.048 Uiso 1 1 calc R U
H17B H 0.6018 0.3698 1.0118 0.048 Uiso 1 1 calc R U
C18 C 0.6015(6) 0.2463(7) 0.9010(5) 0.0393(16) Uani 1 1 d . .
H18A H 0.5974 0.1755 0.9410 0.047 Uiso 1 1 calc R U
H18B H 0.5406 0.2161 0.8480 0.047 Uiso 1 1 calc R U
C19 C 0.7651(8) -0.0306(9) 1.0044(5) 0.054(2) Uani 1 1 d . .
H19A H 0.8289 -0.0464 1.0496 0.080 Uiso 1 1 calc R U
H19B H 0.7475 0.0517 1.0176 0.080 Uiso 1 1 calc R U
H19C H 0.6857 -0.0978 1.0035 0.080 Uiso 1 1 calc R U
C20 C 0.8926(8) -0.1759(7) 0.8795(5) 0.0473(18) Uani 1 1 d . .
H20A H 0.9499 -0.1819 0.9318 0.071 Uiso 1 1 calc R U
H20B H 0.8204 -0.2514 0.8729 0.071 Uiso 1 1 calc R U
H20C H 0.9398 -0.1703 0.8273 0.071 Uiso 1 1 calc R U
C21 C 0.4541(8) -0.1313(9) 0.8493(6) 0.058(2) Uani 1 1 d . .
H21A H 0.3722 -0.1840 0.8217 0.087 Uiso 1 1 calc R U
H21B H 0.4871 -0.1766 0.8971 0.087 Uiso 1 1 calc R U
H21C H 0.4410 -0.0515 0.8732 0.087 Uiso 1 1 calc R U
C22 C 0.5807(8) -0.2522(8) 0.7054(6) 0.052(2) Uani 1 1 d . .
H22A H 0.4934 -0.2993 0.6836 0.078 Uiso 1 1 calc R U
H22B H 0.6331 -0.2346 0.6558 0.078 Uiso 1 1 calc R U
H22C H 0.6184 -0.3029 0.7472 0.078 Uiso 1 1 calc R U

loop_
_atom_site_aniso_label
_atom_site_aniso_U_11
_atom_site_aniso_U_22
_atom_site_aniso_U_33
_atom_site_aniso_U_23
_atom_site_aniso_U_13
_atom_site_aniso_U_12
Y1 0.0255(3) 0.0247(3) 0.0379(4) -0.0005(2) 0.0023(2) 0.0010(2)
S1 0.0281(8) 0.0260(8) 0.0396(9) 0.0002(6) 0.0019(6) 0.0027(6)
S2 0.0268(8) 0.0249(7) 0.0387(9) -0.0007(6) 0.0023(6) 0.0010(6)
Si1 0.0366(10) 0.0299(9) 0.0384(10) 0.0017(7) 0.0032(8) 0.0029(8)
Si2 0.0336(10) 0.0276(9) 0.0411(10) 0.0004(7) 0.0055(8) -0.0011(8)
F1 0.039(2) 0.040(2) 0.067(3) 0.005(2) 0.016(2) 0.0046(19)
F2 0.037(2) 0.039(2) 0.054(2) -0.0118(18) 0.0006(18) 0.0130(19)
F3 0.034(2) 0.050(3) 0.049(2) -0.0040(19) -0.0048(18) 0.0147(19)
F4 0.026(2) 0.030(2) 0.084(3) 0.000(2) 0.008(2) 0.0025(17)
F5 0.044(2) 0.0228(19) 0.062(3) -0.0040(17) 0.001(2) 0.0043(17)
F6 0.048(3) 0.042(2) 0.048(2) 0.0081(19) 0.005(2) 0.003(2)
F7 0.057(3) 0.040(2) 0.059(3) -0.018(2) 0.008(2) -0.002(2)
F8 0.048(3) 0.032(2) 0.066(3) -0.0023(19) 0.013(2) -0.0111(19)
F9 0.049(3) 0.027(2) 0.075(3) 0.000(2) 0.002(2) 0.0096(19)
F10 0.053(3) 0.062(3) 0.053(3) -0.003(2) -0.014(2) 0.028(2)
F11 0.048(3) 0.070(3) 0.039(2) -0.009(2) -0.0031(19) 0.012(2)
F12 0.022(2) 0.085(4) 0.065(3) -0.007(3) 0.000(2) -0.001(2)
O1 0.027(2) 0.031(2) 0.043(3) -0.0054(19) 0.0039(19) -0.0004(19)
O2 0.045(3) 0.029(2) 0.035(2) -0.0028(18) -0.007(2) 0.012(2)
O3 0.025(2) 0.031(2) 0.038(2) -0.0043(18) 0.0052(18) 0.0030(18)
N1 0.037(3) 0.032(3) 0.036(3) 0.003(2) 0.007(2) 0.007(2)
C1 0.038(4) 0.017(3) 0.045(4) 0.000(2) 0.009(3) 0.003(3)
C2 0.032(3) 0.030(3) 0.043(4) -0.001(3) 0.006(3) 0.002(3)
C3 0.037(4) 0.036(4) 0.047(4) 0.003(3) 0.008(3) 0.001(3)
C4 0.039(4) 0.031(3) 0.041(4) -0.004(3) 0.004(3) 0.005(3)
C5 0.031(3) 0.028(3) 0.043(4) -0.003(3) -0.003(3) 0.005(3)
C6 0.028(3) 0.025(3) 0.043(4) -0.002(3) 0.007(3) 0.006(3)
C7 0.028(3) 0.030(3) 0.036(3) 0.001(3) 0.001(3) 0.001(3)
C8 0.026(3) 0.027(3) 0.043(4) -0.003(3) 0.002(3) 0.004(3)
C9 0.022(3) 0.030(3) 0.042(4) -0.001(3) 0.000(3) -0.003(2)
C10 0.034(4) 0.043(4) 0.044(4) -0.002(3) 0.000(3) 0.001(3)
C11 0.033(4) 0.036(4) 0.049(4) 0.000(3) 0.006(3) 0.001(3)
C12 0.029(3) 0.025(3) 0.037(3) -0.002(2) 0.001(3) 0.002(3)
C13 0.025(3) 0.031(3) 0.047(4) 0.000(3) 0.000(3) 0.009(3)
C14 0.031(3) 0.036(4) 0.037(3) 0.001(3) 0.002(3) 0.003(3)
C15 0.032(4) 0.037(4) 0.058(5) -0.005(3) 0.004(3) -0.001(3)
C16 0.042(4) 0.037(4) 0.039(4) -0.005(3) 0.001(3) 0.008(3)
C17 0.034(4) 0.039(4) 0.046(4) -0.001(3) 0.008(3) 0.006(3)
C18 0.026(3) 0.033(4) 0.055(4) 0.000(3) 0.006(3) -0.002(3)
C19 0.051(5) 0.069(6) 0.041(4) 0.001(4) 0.003(4) 0.016(4)
C20 0.050(4) 0.037(4) 0.053(5) -0.003(3) -0.001(4) 0.010(3)
C21 0.050(5) 0.059(5) 0.055(5) -0.009(4) 0.020(4) -0.011(4)
C22 0.053(5) 0.037(4) 0.062(5) -0.010(4) -0.007(4) 0.009(4)

loop_
_atom_type_symbol
_atom_type_description
_atom_type_scat_dispersion_real
_atom_type_scat_dispersion_imag
_atom_type_scat_source
C C 0.0033 0.0016 'International Tables Vol C Tables 4.2.6.8 and 6.1.1.4'
H H 0.0000 0.0000 'International Tables Vol C Tables 4.2.6.8 and 6.1.1.4'
N N 0.0061 0.0033 'International Tables Vol C Tables 4.2.6.8 and 6.1.1.4'
O O 0.0106 0.0060 'International Tables Vol C Tables 4.2.6.8 and 6.1.1.4'
F F 0.0171 0.0103 'International Tables Vol C Tables 4.2.6.8 and 6.1.1.4'
Si Si 0.0817 0.0704 'International Tables Vol C Tables 4.2.6.8 and 6.1.1.4'
S S 0.1246 0.1234 'International Tables Vol C Tables 4.2.6.8 and 6.1.1.4'
Y Y -2.7962 3.5667 'International Tables Vol C Tables 4.2.6.8 and 6.1.1.4'

loop_
_geom_angle_atom_site_label_1
_geom_angle_atom_site_label_2
_geom_angle_atom_site_label_3
_geom_angle
O2 Y1 O1 109.27(19)
O2 Y1 N1 118.1(2)
O1 Y1 N1 131.0(2)
O2 Y1 O3 81.84(18)
O1 Y1 O3 83.34(17)
N1 Y1 O3 91.27(18)
O2 Y1 S1 109.22(15)
O1 Y1 S1 65.64(13)
N1 Y1 S1 107.28(15)
O3 Y1 S1 148.93(11)
O2 Y1 S2 67.02(13)
O1 Y1 S2 125.83(13)
N1 Y1 S2 85.61(16)
O3 Y1 S2 142.33(12)
S1 Y1 S2 65.72(6)
O2 Y1 Si1 145.64(14)
O1 Y1 Si1 100.73(14)
N1 Y1 Si1 30.28(16)
O3 Y1 Si1 85.46(13)
S1 Y1 Si1 98.02(6)
S2 Y1 Si1 108.20(7)
C1 S1 C7 100.9(3)
C1 S1 Y1 112.7(2)
C7 S1 Y1 95.3(2)
C6 S2 C8 103.4(3)
C6 S2 Y1 110.8(2)
C8 S2 Y1 97.5(2)
N1 Si1 C20 116.3(3)
N1 Si1 C19 114.3(4)
C20 Si1 C19 107.8(4)
N1 Si1 Y1 41.5(2)
C20 Si1 Y1 131.2(3)
C19 Si1 Y1 121.0(3)
N1 Si1 HI1 105.9
C20 Si1 HI1 105.9
C19 Si1 HI1 105.9
Y1 Si1 HI1 64.6
N1 Si2 C22 114.3(3)
N1 Si2 C21 113.4(3)
C22 Si2 C21 108.7(4)
N1 Si2 HI2 106.7
C22 Si2 HI2 106.7
C21 Si2 HI2 106.7
C9 O1 Y1 140.5(4)
C12 O2 Y1 142.6(4)
C18 O3 C15 109.9(5)
C18 O3 Y1 120.4(4)
C15 O3 Y1 117.8(4)
Si2 N1 Si1 129.3(4)
Si2 N1 Y1 122.3(3)
Si1 N1 Y1 108.2(3)
C2 C1 C6 119.7(6)
C2 C1 S1 118.7(5)
C6 C1 S1 121.6(5)
C3 C2 C1 119.6(6)
C3 C2 H2 120.2
C1 C2 H2 120.2
C4 C3 C2 120.6(7)
C4 C3 H3 119.7
C2 C3 H3 119.7
C5 C4 C3 119.5(7)
C5 C4 H4 120.3
C3 C4 H4 120.3
C6 C5 C4 121.0(6)
C6 C5 H5 119.5
C4 C5 H5 119.5
C5 C6 C1 119.4(6)
C5 C6 S2 119.5(5)
C1 C6 S2 120.9(5)
C9 C7 S1 108.9(4)
C9 C7 H7A 109.9
S1 C7 H7A 109.9
C9 C7 H7B 109.9
S1 C7 H7B 109.9
H7A C7 H7B 108.3
C12 C8 S2 113.0(4)
C12 C8 H8A 109.0
S2 C8 H8A 109.0
C12 C8 H8B 109.0
S2 C8 H8B 109.0
H8A C8 H8B 107.8
O1 C9 C10 107.8(5)
O1 C9 C11 108.5(5)
C10 C9 C11 110.2(5)
O1 C9 C7 112.5(5)
C10 C9 C7 109.9(6)
C11 C9 C7 108.0(5)
F11 C10 F10 106.1(6)
F11 C10 F12 106.5(6)
F10 C10 F12 105.7(6)
F11 C10 C9 114.5(6)
F10 C10 C9 111.1(6)
F12 C10 C9 112.4(6)
F9 C11 F7 108.2(6)
F9 C11 F8 107.7(6)
F7 C11 F8 107.8(6)
F9 C11 C9 109.1(5)
F7 C11 C9 112.2(6)
F8 C11 C9 111.6(6)
O2 C12 C13 109.4(5)
O2 C12 C14 109.0(5)
C13 C12 C14 109.8(5)
O2 C12 C8 113.2(5)
C13 C12 C8 109.3(5)
C14 C12 C8 106.0(5)
F5 C13 F6 106.9(5)
F5 C13 F4 105.9(5)
F6 C13 F4 105.3(5)
F5 C13 C12 113.2(6)
F6 C13 C12 114.5(5)
F4 C13 C12 110.3(5)
F3 C14 F2 108.2(6)
F3 C14 F1 107.6(5)
F2 C14 F1 106.1(5)
F3 C14 C12 113.1(5)
F2 C14 C12 111.6(5)
F1 C14 C12 109.9(6)
O3 C15 C16 104.7(5)
O3 C15 H15A 110.8
C16 C15 H15A 110.8
O3 C15 H15B 110.8
C16 C15 H15B 110.8
H15A C15 H15B 108.9
C17 C16 C15 102.2(6)
C17 C16 H16A 111.3
C15 C16 H16A 111.3
C17 C16 H16B 111.3
C15 C16 H16B 111.3
H16A C16 H16B 109.2
C16 C17 C18 102.3(6)
C16 C17 H17A 111.3
C18 C17 H17A 111.3
C16 C17 H17B 111.3
C18 C17 H17B 111.3
H17A C17 H17B 109.2
O3 C18 C17 104.5(5)
O3 C18 H18A 110.9
C17 C18 H18A 110.9
O3 C18 H18B 110.9
C17 C18 H18B 110.9
H18A C18 H18B 108.9
Si1 C19 H19A 109.5
Si1 C19 H19B 109.5
H19A C19 H19B 109.5
Si1 C19 H19C 109.5
H19A C19 H19C 109.5
H19B C19 H19C 109.5
Si1 C20 H20A 109.5
Si1 C20 H20B 109.5
H20A C20 H20B 109.5
Si1 C20 H20C 109.5
H20A C20 H20C 109.5
H20B C20 H20C 109.5
Si2 C21 H21A 109.5
Si2 C21 H21B 109.5
H21A C21 H21B 109.5
Si2 C21 H21C 109.5
H21A C21 H21C 109.5
H21B C21 H21C 109.5
Si2 C22 H22A 109.5
Si2 C22 H22B 109.5
H22A C22 H22B 109.5
Si2 C22 H22C 109.5
H22A C22 H22C 109.5
H22B C22 H22C 109.5

loop_
_geom_bond_atom_site_label_1
_geom_bond_atom_site_label_2
_geom_bond_distance
Y1 O2 2.121(5)
Y1 O1 2.153(5)
Y1 N1 2.253(6)
Y1 O3 2.358(4)
Y1 S1 2.981(3)
Y1 S2 3.046(3)
Y1 Si1 3.230(3)
S1 C1 1.792(7)
S1 C7 1.841(7)
S2 C6 1.796(7)
S2 C8 1.824(7)
Si1 N1 1.715(6)
Si1 C20 1.853(8)
Si1 C19 1.866(8)
Si1 HI1 0.9800
Si2 N1 1.707(6)
Si2 C22 1.874(8)
Si2 C21 1.882(8)
Si2 HI2 0.9800
F1 C14 1.349(8)
F2 C14 1.351(8)
F3 C14 1.330(8)
F4 C13 1.362(8)
F5 C13 1.339(8)
F6 C13 1.358(8)
F7 C11 1.337(8)
F8 C11 1.351(8)
F9 C11 1.331(9)
F10 C10 1.353(9)
F11 C10 1.330(8)
F12 C10 1.367(8)
O1 C9 1.383(7)
O2 C12 1.356(8)
O3 C18 1.469(8)
O3 C15 1.474(9)
C1 C2 1.401(9)
C1 C6 1.410(9)
C2 C3 1.399(10)
C2 H2 0.9300
C3 C4 1.388(10)
C3 H3 0.9300
C4 C5 1.392(10)
C4 H4 0.9300
C5 C6 1.387(9)
C5 H5 0.9300
C7 C9 1.564(9)
C7 H7A 0.9700
C7 H7B 0.9700
C8 C12 1.592(9)
C8 H8A 0.9700
C8 H8B 0.9700
C9 C10 1.529(10)
C9 C11 1.563(10)
C12 C13 1.538(9)
C12 C14 1.566(9)
C15 C16 1.530(10)
C15 H15A 0.9700
C15 H15B 0.9700
C16 C17 1.527(10)
C16 H16A 0.9700
C16 H16B 0.9700
C17 C18 1.531(10)
C17 H17A 0.9700
C17 H17B 0.9700
C18 H18A 0.9700
C18 H18B 0.9700
C19 H19A 0.9600
C19 H19B 0.9600
C19 H19C 0.9600
C20 H20A 0.9600
C20 H20B 0.9600
C20 H20C 0.9600
C21 H21A 0.9600
C21 H21B 0.9600
C21 H21C 0.9600
C22 H22A 0.9600
C22 H22B 0.9600
C22 H22C 0.9600

loop_
_geom_torsion_atom_site_label_1
_geom_torsion_atom_site_label_2
_geom_torsion_atom_site_label_3
_geom_torsion_atom_site_label_4
_geom_torsion
C22 Si2 N1 Si1 -68.1(5)
C21 Si2 N1 Si1 57.2(6)
C22 Si2 N1 Y1 117.3(4)
C21 Si2 N1 Y1 -117.4(4)
C20 Si1 N1 Si2 61.4(6)
C19 Si1 N1 Si2 -65.2(6)
Y1 Si1 N1 Si2 -175.2(6)
C20 Si1 N1 Y1 -123.3(4)
C19 Si1 N1 Y1 110.0(4)
C7 S1 C1 C2 60.4(6)
Y1 S1 C1 C2 160.9(4)
C7 S1 C1 C6 -122.0(5)
Y1 S1 C1 C6 -21.5(6)
C6 C1 C2 C3 2.2(10)
S1 C1 C2 C3 179.9(5)
C1 C2 C3 C4 -3.1(10)
C2 C3 C4 C5 0.8(11)
C3 C4 C5 C6 2.5(10)
C4 C5 C6 C1 -3.4(10)
C4 C5 C6 S2 -178.4(5)
C2 C1 C6 C5 1.0(9)
S1 C1 C6 C5 -176.6(5)
C2 C1 C6 S2 175.9(5)
S1 C1 C6 S2 -1.7(8)
C8 S2 C6 C5 -58.4(6)
Y1 S2 C6 C5 -161.9(5)
C8 S2 C6 C1 126.7(5)
Y1 S2 C6 C1 23.2(6)
C1 S1 C7 C9 154.3(5)
Y1 S1 C7 C9 40.0(4)
C6 S2 C8 C12 -96.0(5)
Y1 S2 C8 C12 17.5(5)
Y1 O1 C9 C10 -122.7(6)
Y1 O1 C9 C11 118.0(6)
Y1 O1 C9 C7 -1.4(9)
S1 C7 C9 O1 -34.3(7)
S1 C7 C9 C10 85.8(5)
S1 C7 C9 C11 -154.0(4)
O1 C9 C10 F11 -47.9(8)
C11 C9 C10 F11 70.3(7)
C7 C9 C10 F11 -170.9(5)
O1 C9 C10 F10 72.2(7)
C11 C9 C10 F10 -169.6(6)
C7 C9 C10 F10 -50.8(7)
O1 C9 C10 F12 -169.5(5)
C11 C9 C10 F12 -51.3(8)
C7 C9 C10 F12 67.5(7)
O1 C9 C11 F9 -51.9(7)
C10 C9 C11 F9 -169.7(6)
C7 C9 C11 F9 70.4(7)
O1 C9 C11 F7 68.0(7)
C10 C9 C11 F7 -49.8(7)
C7 C9 C11 F7 -169.8(5)
O1 C9 C11 F8 -170.8(5)
C10 C9 C11 F8 71.4(7)
C7 C9 C11 F8 -48.6(7)
Y1 O2 C12 C13 -90.2(7)
Y1 O2 C12 C14 149.8(5)
Y1 O2 C12 C8 32.1(9)
S2 C8 C12 O2 -28.0(7)
S2 C8 C12 C13 94.3(6)
S2 C8 C12 C14 -147.4(5)
O2 C12 C13 F5 -57.1(7)
C14 C12 C13 F5 62.5(7)
C8 C12 C13 F5 178.4(5)
O2 C12 C13 F6 179.9(5)
C14 C12 C13 F6 -60.5(7)
C8 C12 C13 F6 55.5(7)
O2 C12 C13 F4 61.3(7)
C14 C12 C13 F4 -179.0(5)
C8 C12 C13 F4 -63.1(7)
O2 C12 C14 F3 -177.5(5)
C13 C12 C14 F3 62.7(7)
C8 C12 C14 F3 -55.3(7)
O2 C12 C14 F2 60.3(7)
C13 C12 C14 F2 -59.6(7)
C8 C12 C14 F2 -177.6(5)
O2 C12 C14 F1 -57.2(7)
C13 C12 C14 F1 -177.1(5)
C8 C12 C14 F1 64.9(7)
C18 O3 C15 C16 -11.7(7)
Y1 O3 C15 C16 131.4(5)
O3 C15 C16 C17 32.3(7)
C15 C16 C17 C18 -40.2(7)
C15 O3 C18 C17 -13.7(7)
Y1 O3 C18 C17 -155.8(4)
C16 C17 C18 O3 33.5(7)
